data_4306450
loop_
_publ_author_name
'Minghuey Shieh'
'Chia-Yeh Miu'
'Chang-Ju Lee'
'Wei-Cheng Chen'
'Yen-Yi Chu'
'Hui-Lung Chen'

_publ_contact_author_address
;Department of Chemistry
National Taiwan Normal University,
Taipei 116, Taiwan, Republic of China
;
_publ_contact_author_email mshieh@ntnu.edu.tw
_publ_contact_author_name 'Minghuey Shieh'
_publ_section_title
;
Construction of Copper Halide-Triiron Selenide Carbonyl Complexes:
Synthetic, Electrochemical, and Theoretical Studies
;
_journal_name_full 'Inorganic Chemistry'
_journal_page_first 11018
_journal_page_last 11031
_journal_paper_doi 10.1021/ic8012552
_journal_volume 47
_journal_year 2008
_chemical_formula_moiety 'C25 H40 Cl Cu Fe3 N2 O9 Se'
_chemical_formula_sum 'C25 H40 Cl Cu Fe3 N2 O9 Se'
_chemical_formula_weight 858.09
_chemical_name_systematic
;
 ?
;
_space_group_IT_number 14
_symmetry_cell_setting monoclinic
_symmetry_space_group_name_Hall '-P 2yab'
_symmetry_space_group_name_H-M 'P 1 21/a 1'
_atom_sites_solution_hydrogens geom
_atom_sites_solution_primary direct
_atom_sites_solution_secondary difmap
_audit_creation_method SHELXL-97
_cell_angle_alpha 90.00
_cell_angle_beta 113.0020(10)
_cell_angle_gamma 90.00
_cell_formula_units_Z 4
_cell_length_a 18.9503(3)
_cell_length_b 9.9521(2)
_cell_length_c 19.7374(5)
_cell_measurement_reflns_used 12420
_cell_measurement_temperature 200(2)
_cell_measurement_theta_max 25.35
_cell_measurement_theta_min 2.037
_cell_volume 3426.42(13)
_computing_cell_refinement 'HKL Scalepack (Otwinowski & Minor 1997)'
_computing_data_collection 'Collect (Nonius BV, 1997-2000)'
_computing_data_reduction 'HKL Denzo and Scalepack'
_computing_molecular_graphics 'Ortep-3 for Windows (Farrugia, 1997)'
_computing_publication_material 'WinGX publication routines (Farrugia, 1999)'
_computing_structure_refinement 'SHELXL-97 (Sheldrick, 1997)'
_computing_structure_solution 'SHELXS-86 (Sheldrick, 1986)'
_diffrn_ambient_temperature 200(2)
_diffrn_detector_area_resol_mean 9
_diffrn_measured_fraction_theta_full 0.979
_diffrn_measured_fraction_theta_max 0.979
_diffrn_measurement_device_type KappaCCD
_diffrn_measurement_method 'CCD rotation images, thick slices'
_diffrn_radiation_monochromator graphite
_diffrn_radiation_source 'fine-focus sealed tube'
_diffrn_radiation_type MoK\a
_diffrn_radiation_wavelength 0.71073
_diffrn_reflns_av_R_equivalents 0.0685
_diffrn_reflns_av_sigmaI/netI 0.0631
_diffrn_reflns_limit_h_max 22
_diffrn_reflns_limit_h_min -15
_diffrn_reflns_limit_k_max 11
_diffrn_reflns_limit_k_min -11
_diffrn_reflns_limit_l_max 16
_diffrn_reflns_limit_l_min -23
_diffrn_reflns_number 13428
_diffrn_reflns_theta_full 25.40
_diffrn_reflns_theta_max 25.40
_diffrn_reflns_theta_min 2.16
_exptl_absorpt_coefficient_mu 3.045
_exptl_absorpt_correction_T_max 0.3017
_exptl_absorpt_correction_T_min 0.193
_exptl_absorpt_correction_type multi-scan
_exptl_absorpt_process_details
;
 ?
;
_exptl_crystal_colour black
_exptl_crystal_density_diffrn 1.663
_exptl_crystal_density_method 'not measured'
_exptl_crystal_description prism
_exptl_crystal_F_000 1736
_exptl_crystal_size_max 0.65
_exptl_crystal_size_mid 0.45
_exptl_crystal_size_min 0.4
_refine_diff_density_max 2.039
_refine_diff_density_min -2.682
_refine_diff_density_rms 0.335
_refine_ls_extinction_method none
_refine_ls_goodness_of_fit_ref 1.004
_refine_ls_hydrogen_treatment fixed
_refine_ls_matrix_type full
_refine_ls_number_parameters 364
_refine_ls_number_reflns 6172
_refine_ls_number_restraints 0
_refine_ls_restrained_S_all 1.004
_refine_ls_R_factor_all 0.0994
_refine_ls_R_factor_gt 0.0752
_refine_ls_shift/su_max 0.022
_refine_ls_shift/su_mean 0.001
_refine_ls_structure_factor_coef Fsqd
_refine_ls_weighting_details 'calc w=1/[\s^2^(Fo^2^)+(0.1529P)^2^+13.6369P] where P=(Fo^2^+2Fc^2^)/3'
_refine_ls_weighting_scheme calc
_refine_ls_wR_factor_gt 0.2034
_refine_ls_wR_factor_ref 0.2326
_reflns_number_gt 4697
_reflns_number_total 6172
_reflns_threshold_expression >2sigma(I)
_cod_data_source_file ic8012552_si_002_2.cif
_cod_data_source_block 1a
_cod_original_cell_volume 3426.42(12)
_cod_original_sg_symbol_H-M 'P 21/a'
_cod_database_code 4306450

loop_
_symmetry_equiv_pos_as_xyz
'x, y, z'
'-x+1/2, y+1/2, -z'
'-x, -y, -z'
'x-1/2, -y-1/2, z'

loop_
_atom_site_label
_atom_site_type_symbol
_atom_site_fract_x
_atom_site_fract_y
_atom_site_fract_z
_atom_site_U_iso_or_equiv
_atom_site_adp_type
_atom_site_occupancy
_atom_site_symmetry_multiplicity
_atom_site_calc_flag
_atom_site_refinement_flags
_atom_site_disorder_assembly
_atom_site_disorder_group
C1 C 0.0559(5) 0.7223(9) 0.0783(5) 0.0442(18) Uani 1 1 d . . .
C2 C 0.0653(5) 0.8539(9) 0.1989(5) 0.051(2) Uani 1 1 d . . .
C3 C 0.0940(5) 0.9846(8) 0.0911(5) 0.0461(19) Uani 1 1 d . . .
C4 C 0.1802(5) 0.5178(9) 0.1440(5) 0.049(2) Uani 1 1 d . . .
C5 C 0.3069(5) 0.5656(9) 0.2561(5) 0.050(2) Uani 1 1 d . B .
C6 C 0.1618(5) 0.6084(8) 0.2641(5) 0.048(2) Uani 1 1 d . B .
C7 C 0.3489(5) 0.9034(9) 0.3012(5) 0.0446(19) Uani 1 1 d . B .
C8 C 0.2071(5) 0.9177(8) 0.3163(5) 0.0457(19) Uani 1 1 d . B .
C9 C 0.2401(6) 1.0742(9) 0.2262(5) 0.055(2) Uani 1 1 d . . .
C10 C 0.4960(7) 0.2028(14) 0.1298(7) 0.083(4) Uani 1 1 d . . .
H10A H 0.5104 0.1169 0.1158 0.100 Uiso 1 1 calc R . .
H10B H 0.4962 0.2693 0.0939 0.100 Uiso 1 1 calc R . .
C11 C 0.5551(7) 0.2435(15) 0.2077(9) 0.108(5) Uani 1 1 d . . .
H11A H 0.6053 0.2495 0.2069 0.162 Uiso 1 1 calc R . .
H11B H 0.5552 0.1770 0.2430 0.162 Uiso 1 1 calc R . .
H11C H 0.5410 0.3291 0.2212 0.162 Uiso 1 1 calc R . .
C12 C 0.3883(8) 0.3135(12) 0.1535(8) 0.081(3) Uani 1 1 d . . .
H12A H 0.4240 0.3340 0.2031 0.097 Uiso 1 1 calc R . .
H12B H 0.3388 0.2962 0.1556 0.097 Uiso 1 1 calc R . .
C13 C 0.3806(7) 0.4419(13) 0.1044(6) 0.081(3) Uani 1 1 d . . .
H13A H 0.3639 0.5166 0.1252 0.122 Uiso 1 1 calc R . .
H13B H 0.3437 0.4251 0.0555 0.122 Uiso 1 1 calc R . .
H13C H 0.4294 0.4624 0.1028 0.122 Uiso 1 1 calc R . .
C14 C 0.3665(7) 0.1489(14) 0.0544(6) 0.083(4) Uani 1 1 d . . .
H14A H 0.3841 0.0621 0.0451 0.100 Uiso 1 1 calc R . .
H14B H 0.3714 0.2130 0.0195 0.100 Uiso 1 1 calc R . .
C15 C 0.2760(7) 0.1388(15) 0.0447(7) 0.108(6) Uani 1 1 d . . .
H15A H 0.2450 0.1100 -0.0045 0.162 Uiso 1 1 calc R . .
H15B H 0.2589 0.2253 0.0535 0.162 Uiso 1 1 calc R . .
H15C H 0.2716 0.0751 0.0793 0.162 Uiso 1 1 calc R . .
C16 C 0.4165(7) 0.0794(13) 0.1843(7) 0.076(3) Uani 1 1 d . . .
H16A H 0.4530 0.1035 0.2330 0.091 Uiso 1 1 calc R . .
H16B H 0.3665 0.0711 0.1867 0.091 Uiso 1 1 calc R . .
C17 C 0.4391(7) -0.0563(11) 0.1631(8) 0.079(4) Uani 1 1 d . . .
H17A H 0.4404 -0.1224 0.1990 0.118 Uiso 1 1 calc R . .
H17B H 0.4889 -0.0495 0.1613 0.118 Uiso 1 1 calc R . .
H17C H 0.4023 -0.0825 0.1156 0.118 Uiso 1 1 calc R . .
C18 C 0.4135(10) 0.3071(17) 0.4294(10) 0.111(5) Uiso 1 1 d . A .
H18A H 0.3719 0.3587 0.3941 0.133 Uiso 1 1 calc R . .
H18B H 0.4485 0.3726 0.4616 0.133 Uiso 1 1 calc R . .
C19 C 0.4510(13) 0.256(2) 0.3903(12) 0.153(7) Uiso 1 1 d . . .
H19A H 0.4666 0.3269 0.3665 0.230 Uiso 1 1 calc R . .
H19B H 0.4179 0.1951 0.3538 0.230 Uiso 1 1 calc R . .
H19C H 0.4954 0.2077 0.4225 0.230 Uiso 1 1 calc R . .
C20 C 0.4289(9) 0.2573(15) 0.5558(8) 0.051(3) Uiso 0.60 1 d P A 1
H20A H 0.3997 0.2291 0.5843 0.061 Uiso 0.60 1 calc PR A 1
H20B H 0.4713 0.1950 0.5672 0.061 Uiso 0.60 1 calc PR A 1
C20' C 0.3864(11) 0.3268(19) 0.5358(11) 0.038(4) Uiso 0.40 1 d P A 2
H20C H 0.3672 0.2790 0.5680 0.046 Uiso 0.40 1 calc PR A 2
H20D H 0.3518 0.4014 0.5151 0.046 Uiso 0.40 1 calc PR A 2
C21 C 0.4605(8) 0.3847(13) 0.5829(8) 0.088(4) Uiso 1 1 d . . .
H21A H 0.4911 0.3783 0.6347 0.132 Uiso 1 1 calc R A 1
H21B H 0.4199 0.4482 0.5747 0.132 Uiso 1 1 calc R A 1
H21C H 0.4921 0.4139 0.5577 0.132 Uiso 1 1 calc R A 1
C22' C 0.3102(11) 0.2065(19) 0.4211(11) 0.040(4) Uiso 0.40 1 d P A 3
H22A H 0.2910 0.1287 0.4382 0.048 Uiso 0.40 1 calc PR A 3
H22B H 0.3227 0.1757 0.3805 0.048 Uiso 0.40 1 calc PR A 3
C22 C 0.2964(8) 0.3093(14) 0.4715(8) 0.043(3) Uiso 0.60 1 d P A 4
H22C H 0.2748 0.2609 0.5016 0.051 Uiso 0.60 1 calc PR A 4
H22D H 0.3044 0.4023 0.4874 0.051 Uiso 0.60 1 calc PR A 4
C23 C 0.2434(11) 0.2988(19) 0.3882(11) 0.137(7) Uiso 1 1 d . . .
H23A H 0.2020 0.2517 0.3512 0.205 Uiso 1 1 calc R A 3
H23B H 0.2580 0.3742 0.3662 0.205 Uiso 1 1 calc R A 3
H23C H 0.2273 0.3299 0.4259 0.205 Uiso 1 1 calc R A 3
C24' C 0.4338(12) 0.109(2) 0.5036(12) 0.044(5) Uiso 0.40 1 d P A 5
H24A H 0.4347 0.0585 0.4618 0.052 Uiso 0.40 1 calc PR A 5
H24B H 0.4857 0.1356 0.5344 0.052 Uiso 0.40 1 calc PR A 5
C25' C 0.3998(14) 0.027(3) 0.5461(14) 0.060(6) Uiso 0.40 1 d P A 5
H25A H 0.4299 -0.0526 0.5640 0.090 Uiso 0.40 1 calc PR A 5
H25B H 0.3483 0.0024 0.5148 0.090 Uiso 0.40 1 calc PR A 5
H25C H 0.3991 0.0786 0.5870 0.090 Uiso 0.40 1 calc PR A 5
C24 C 0.3571(8) 0.0881(14) 0.4622(8) 0.044(3) Uiso 0.60 1 d P A 6
H24C H 0.3188 0.0801 0.4124 0.052 Uiso 0.60 1 calc PR A 6
H24D H 0.4024 0.0405 0.4636 0.052 Uiso 0.60 1 calc PR A 6
C25 C 0.3268(11) 0.0147(19) 0.5130(10) 0.071(5) Uiso 0.60 1 d P A 6
H25D H 0.3160 -0.0771 0.4975 0.107 Uiso 0.60 1 calc PR A 6
H25E H 0.2807 0.0576 0.5112 0.107 Uiso 0.60 1 calc PR A 6
H25F H 0.3647 0.0174 0.5625 0.107 Uiso 0.60 1 calc PR A 6
Fe1 Fe 0.11992(6) 0.83453(11) 0.14386(6) 0.0358(3) Uani 1 1 d . . .
Fe2 Fe 0.21655(6) 0.64406(10) 0.21167(6) 0.0358(3) Uani 1 1 d . B .
Fe3 Fe 0.24858(5) 0.90311(10) 0.24978(5) 0.0316(3) Uani 1 1 d . B .
Se1 Se 0.23907(4) 0.80630(8) 0.13960(4) 0.0383(2) Uani 1 1 d . . .
Cu1 Cu 0.28731(8) 0.71608(11) 0.34117(6) 0.0587(4) Uani 1 1 d . . .
Cl1 Cl 0.3552(2) 0.6687(4) 0.4574(2) 0.0452(8) Uani 0.65 1 d P B 7
Cl1' Cl 0.3112(6) 0.6650(6) 0.4530(4) 0.0490(16) Uani 0.35 1 d P B 8
O1 O 0.0127(4) 0.6506(7) 0.0372(4) 0.0595(16) Uani 1 1 d . . .
O2 O 0.0270(4) 0.8666(9) 0.2311(5) 0.078(2) Uani 1 1 d . . .
O3 O 0.0783(4) 1.0796(7) 0.0558(4) 0.072(2) Uani 1 1 d . . .
O4 O 0.1597(5) 0.4350(7) 0.1003(4) 0.075(2) Uani 1 1 d . . .
O5 O 0.3647(4) 0.5072(8) 0.2788(4) 0.074(2) Uani 1 1 d . . .
O6 O 0.1225(5) 0.5803(8) 0.2952(5) 0.077(2) Uani 1 1 d . . .
O7 O 0.4146(4) 0.9147(9) 0.3338(4) 0.075(2) Uani 1 1 d . . .
O8 O 0.1798(4) 0.9375(8) 0.3587(4) 0.0686(19) Uani 1 1 d . . .
O9 O 0.2379(5) 1.1848(7) 0.2125(5) 0.086(3) Uani 1 1 d . . .
N1 N 0.4133(4) 0.1928(8) 0.1306(4) 0.0516(19) Uani 1 1 d . . .
N2 N 0.3784(5) 0.2383(7) 0.4764(4) 0.0526(19) Uani 1 1 d . . .

loop_
_atom_site_aniso_label
_atom_site_aniso_U_11
_atom_site_aniso_U_22
_atom_site_aniso_U_33
_atom_site_aniso_U_23
_atom_site_aniso_U_13
_atom_site_aniso_U_12
C1 0.037(4) 0.049(5) 0.050(5) -0.006(4) 0.020(4) 0.000(4)
C2 0.039(4) 0.051(5) 0.057(5) -0.007(4) 0.011(4) 0.003(4)
C3 0.043(4) 0.039(4) 0.048(5) -0.003(4) 0.009(4) 0.006(3)
C4 0.050(5) 0.037(5) 0.057(5) -0.003(4) 0.017(4) 0.003(4)
C5 0.052(5) 0.055(5) 0.040(5) -0.004(4) 0.016(4) 0.009(4)
C6 0.052(5) 0.038(4) 0.059(5) 0.005(4) 0.028(4) -0.001(4)
C7 0.042(5) 0.051(5) 0.044(5) -0.007(4) 0.021(4) -0.003(4)
C8 0.043(4) 0.035(4) 0.066(6) -0.006(4) 0.030(4) -0.007(3)
C9 0.065(6) 0.044(5) 0.042(5) 0.003(4) 0.007(4) -0.005(4)
C10 0.061(7) 0.104(10) 0.093(9) 0.000(7) 0.040(7) -0.006(6)
C11 0.057(7) 0.098(10) 0.124(12) 0.016(9) -0.013(7) -0.021(7)
C12 0.081(8) 0.071(7) 0.096(9) -0.004(6) 0.041(7) 0.000(6)
C13 0.075(7) 0.081(8) 0.072(7) 0.014(6) 0.013(6) -0.019(6)
C14 0.088(9) 0.099(9) 0.062(7) 0.007(6) 0.029(6) -0.033(7)
C15 0.073(8) 0.132(12) 0.078(8) 0.053(8) -0.014(6) -0.056(8)
C16 0.067(7) 0.085(8) 0.090(8) 0.006(6) 0.047(6) -0.005(6)
C17 0.075(7) 0.053(6) 0.136(11) -0.005(6) 0.073(8) 0.002(5)
Fe1 0.0299(6) 0.0347(6) 0.0395(6) -0.0002(4) 0.0101(5) 0.0003(4)
Fe2 0.0399(6) 0.0295(6) 0.0385(6) 0.0010(4) 0.0157(5) 0.0019(4)
Fe3 0.0316(5) 0.0303(6) 0.0329(6) 0.0006(4) 0.0125(4) -0.0041(4)
Se1 0.0374(4) 0.0462(5) 0.0346(4) -0.0005(3) 0.0177(3) -0.0068(3)
Cu1 0.0898(9) 0.0470(7) 0.0360(6) 0.0059(5) 0.0209(6) 0.0099(6)
Cl1 0.049(2) 0.0466(19) 0.0374(18) 0.0041(13) 0.0134(17) 0.0077(17)
Cl1' 0.077(5) 0.033(3) 0.036(3) 0.009(2) 0.020(4) 0.012(3)
O1 0.053(4) 0.064(4) 0.059(4) -0.017(3) 0.019(3) -0.018(3)
O2 0.059(4) 0.094(6) 0.096(6) -0.022(5) 0.047(4) 0.002(4)
O3 0.073(5) 0.051(4) 0.078(5) 0.020(4) 0.014(4) 0.015(3)
O4 0.096(6) 0.045(4) 0.066(5) -0.014(4) 0.010(4) -0.001(4)
O5 0.065(4) 0.084(5) 0.060(4) -0.012(4) 0.011(3) 0.030(4)
O6 0.090(5) 0.071(5) 0.095(6) 0.019(4) 0.062(5) -0.003(4)
O7 0.034(3) 0.112(6) 0.068(5) -0.018(4) 0.008(3) -0.004(3)
O8 0.071(4) 0.082(5) 0.069(4) -0.030(4) 0.046(4) -0.013(4)
O9 0.111(7) 0.034(4) 0.086(6) 0.016(4) 0.010(5) -0.009(4)
N1 0.054(4) 0.064(5) 0.040(4) 0.003(3) 0.022(3) -0.024(4)
N2 0.081(5) 0.037(4) 0.031(3) 0.001(3) 0.012(3) -0.006(3)

loop_
_atom_type_symbol
_atom_type_description
_atom_type_scat_dispersion_real
_atom_type_scat_dispersion_imag
_atom_type_scat_source
C C 0.0033 0.0016 'International Tables Vol C Tables 4.2.6.8 and 6.1.1.4'
H H 0.0000 0.0000 'International Tables Vol C Tables 4.2.6.8 and 6.1.1.4'
Fe Fe 0.3463 0.8444 'International Tables Vol C Tables 4.2.6.8 and 6.1.1.4'
Se Se -0.0929 2.2259 'International Tables Vol C Tables 4.2.6.8 and 6.1.1.4'
Cu Cu 0.3201 1.2651 'International Tables Vol C Tables 4.2.6.8 and 6.1.1.4'
Cl Cl 0.1484 0.1585 'International Tables Vol C Tables 4.2.6.8 and 6.1.1.4'
O O 0.0106 0.0060 'International Tables Vol C Tables 4.2.6.8 and 6.1.1.4'
N N 0.0061 0.0033 'International Tables Vol C Tables 4.2.6.8 and 6.1.1.4'

loop_
_geom_angle_atom_site_label_1
_geom_angle_atom_site_label_2
_geom_angle_atom_site_label_3
_geom_angle
_geom_angle_site_symmetry_1
_geom_angle_site_symmetry_3
_geom_angle_publ_flag
O1 C1 Fe1 177.5(8) . . ?
O2 C2 Fe1 176.6(9) . . ?
O3 C3 Fe1 177.9(8) . . ?
O4 C4 Fe2 177.1(8) . . ?
O5 C5 Fe2 173.2(8) . . ?
O5 C5 Cu1 115.2(7) . . ?
Fe2 C5 Cu1 71.7(3) . . ?
O6 C6 Fe2 175.8(9) . . ?
O6 C6 Cu1 115.6(7) . . ?
Fe2 C6 Cu1 68.5(3) . . ?
O7 C7 Fe3 174.5(8) . . ?
O7 C7 Cu1 115.5(7) . . ?
Fe3 C7 Cu1 69.4(3) . . ?
O8 C8 Fe3 174.9(8) . . ?
O8 C8 Cu1 114.3(7) . . ?
Fe3 C8 Cu1 70.3(3) . . ?
O9 C9 Fe3 177.2(10) . . ?
C11 C10 N1 109.8(10) . . ?
C11 C10 H10A 109.7 . . ?
N1 C10 H10A 109.7 . . ?
C11 C10 H10B 109.7 . . ?
N1 C10 H10B 109.7 . . ?
H10A C10 H10B 108.2 . . ?
C10 C11 H11A 109.5 . . ?
C10 C11 H11B 109.5 . . ?
H11A C11 H11B 109.5 . . ?
C10 C11 H11C 109.5 . . ?
H11A C11 H11C 109.5 . . ?
H11B C11 H11C 109.5 . . ?
N1 C12 C13 116.8(11) . . ?
N1 C12 H12A 108.1 . . ?
C13 C12 H12A 108.1 . . ?
N1 C12 H12B 108.1 . . ?
C13 C12 H12B 108.1 . . ?
H12A C12 H12B 107.3 . . ?
C12 C13 H13A 109.5 . . ?
C12 C13 H13B 109.5 . . ?
H13A C13 H13B 109.5 . . ?
C12 C13 H13C 109.5 . . ?
H13A C13 H13C 109.5 . . ?
H13B C13 H13C 109.5 . . ?
N1 C14 C15 108.6(10) . . ?
N1 C14 H14A 110.0 . . ?
C15 C14 H14A 110.0 . . ?
N1 C14 H14B 110.0 . . ?
C15 C14 H14B 110.0 . . ?
H14A C14 H14B 108.3 . . ?
C14 C15 H15A 109.5 . . ?
C14 C15 H15B 109.5 . . ?
H15A C15 H15B 109.5 . . ?
C14 C15 H15C 109.5 . . ?
H15A C15 H15C 109.5 . . ?
H15B C15 H15C 109.5 . . ?
C17 C16 N1 113.7(9) . . ?
C17 C16 H16A 108.8 . . ?
N1 C16 H16A 108.8 . . ?
C17 C16 H16B 108.8 . . ?
N1 C16 H16B 108.8 . . ?
H16A C16 H16B 107.7 . . ?
C16 C17 H17A 109.5 . . ?
C16 C17 H17B 109.5 . . ?
H17A C17 H17B 109.5 . . ?
C16 C17 H17C 109.5 . . ?
H17A C17 H17C 109.5 . . ?
H17B C17 H17C 109.5 . . ?
C19 C18 N2 130.1(17) . . ?
C19 C18 H18A 104.7 . . ?
N2 C18 H18A 104.7 . . ?
C19 C18 H18B 104.7 . . ?
N2 C18 H18B 104.7 . . ?
H18A C18 H18B 105.7 . . ?
C18 C19 H19A 109.5 . . ?
C18 C19 H19B 109.5 . . ?
H19A C19 H19B 109.5 . . ?
C18 C19 H19C 109.5 . . ?
H19A C19 H19C 109.5 . . ?
H19B C19 H19C 109.5 . . ?
C21 C20 N2 120.8(12) . . ?
C21 C20 H20A 107.1 . . ?
N2 C20 H20A 107.1 . . ?
C21 C20 H20B 107.1 . . ?
N2 C20 H20B 107.1 . . ?
H20A C20 H20B 106.8 . . ?
N2 C20' C21 122.1(15) . . ?
N2 C20' H20C 106.8 . . ?
C21 C20' H20C 106.8 . . ?
N2 C20' H20D 106.8 . . ?
C21 C20' H20D 106.8 . . ?
H20C C20' H20D 106.6 . . ?
C20 C21 C20' 41.3(10) . . ?
C20 C21 H21A 109.5 . . ?
C20' C21 H21A 132.8 . . ?
C20 C21 H21B 109.5 . . ?
C20' C21 H21B 69.3 . . ?
H21A C21 H21B 109.5 . . ?
C20 C21 H21C 109.5 . . ?
C20' C21 H21C 115.2 . . ?
H21A C21 H21C 109.5 . . ?
H21B C21 H21C 109.5 . . ?
N2 C22' C23 125.7(17) . . ?
N2 C22' H22A 105.9 . . ?
C23 C22' H22A 105.9 . . ?
N2 C22' H22B 105.9 . . ?
C23 C22' H22B 105.9 . . ?
H22A C22' H22B 106.2 . . ?
C23 C22 N2 103.5(11) . . ?
C23 C22 H22C 111.1 . . ?
N2 C22 H22C 111.1 . . ?
C23 C22 H22D 111.1 . . ?
N2 C22 H22D 111.1 . . ?
H22C C22 H22D 109.0 . . ?
C22' C23 C22 59.7(12) . . ?
C22' C23 H23A 109.5 . . ?
C22 C23 H23A 146.4 . . ?
C22' C23 H23B 109.5 . . ?
C22 C23 H23B 104.1 . . ?
H23A C23 H23B 109.5 . . ?
C22' C23 H23C 109.5 . . ?
C22 C23 H23C 55.2 . . ?
H23A C23 H23C 109.5 . . ?
H23B C23 H23C 109.5 . . ?
C25' C24' N2 104.8(16) . . ?
C25' C24' H24A 110.8 . . ?
N2 C24' H24A 110.8 . . ?
C25' C24' H24B 110.8 . . ?
N2 C24' H24B 110.8 . . ?
H24A C24' H24B 108.9 . . ?
C24' C25' H25A 109.5 . . ?
C24' C25' H25B 109.5 . . ?
H25A C25' H25B 109.5 . . ?
C24' C25' H25C 109.5 . . ?
H25A C25' H25C 109.5 . . ?
H25B C25' H25C 109.5 . . ?
C25 C24 N2 118.9(12) . . ?
C25 C24 H24C 107.6 . . ?
N2 C24 H24C 107.6 . . ?
C25 C24 H24D 107.6 . . ?
N2 C24 H24D 107.6 . . ?
H24C C24 H24D 107.0 . . ?
C24 C25 H25D 109.5 . . ?
C24 C25 H25E 109.5 . . ?
H25D C25 H25E 109.5 . . ?
C24 C25 H25F 109.5 . . ?
H25D C25 H25F 109.5 . . ?
H25E C25 H25F 109.5 . . ?
C3 Fe1 C2 100.0(4) . . ?
C3 Fe1 C1 98.5(4) . . ?
C2 Fe1 C1 96.8(4) . . ?
C3 Fe1 Se1 97.5(3) . . ?
C2 Fe1 Se1 147.7(3) . . ?
C1 Fe1 Se1 107.2(3) . . ?
C3 Fe1 Fe3 102.0(3) . . ?
C2 Fe1 Fe3 93.8(3) . . ?
C1 Fe1 Fe3 154.9(3) . . ?
Se1 Fe1 Fe3 55.93(4) . . ?
C3 Fe1 Fe2 152.7(3) . . ?
C2 Fe1 Fe2 103.0(3) . . ?
C1 Fe1 Fe2 93.4(3) . . ?
Se1 Fe1 Fe2 55.30(4) . . ?
Fe3 Fe1 Fe2 61.99(4) . . ?
C6 Fe2 C4 99.0(4) . . ?
C6 Fe2 C5 107.3(4) . . ?
C4 Fe2 C5 94.4(4) . . ?
C6 Fe2 Se1 142.9(3) . . ?
C4 Fe2 Se1 98.2(3) . . ?
C5 Fe2 Se1 103.8(3) . . ?
C6 Fe2 Cu1 70.1(3) . . ?
C4 Fe2 Cu1 151.4(3) . . ?
C5 Fe2 Cu1 65.7(3) . . ?
Se1 Fe2 Cu1 106.14(5) . . ?
C6 Fe2 Fe1 89.5(3) . . ?
C4 Fe2 Fe1 98.1(3) . . ?
C5 Fe2 Fe1 157.3(3) . . ?
Se1 Fe2 Fe1 55.65(4) . . ?
Cu1 Fe2 Fe1 107.84(5) . . ?
C6 Fe2 Fe3 98.6(3) . . ?
C4 Fe2 Fe3 150.8(3) . . ?
C5 Fe2 Fe3 102.4(3) . . ?
Se1 Fe2 Fe3 54.78(4) . . ?
Cu1 Fe2 Fe3 57.52(4) . . ?
Fe1 Fe2 Fe3 58.92(4) . . ?
C9 Fe3 C7 96.7(4) . . ?
C9 Fe3 C8 95.5(4) . . ?
C7 Fe3 C8 105.2(4) . . ?
C9 Fe3 Se1 100.8(3) . . ?
C7 Fe3 Se1 102.2(3) . . ?
C8 Fe3 Se1 146.1(3) . . ?
C9 Fe3 Cu1 152.4(3) . . ?
C7 Fe3 Cu1 68.9(3) . . ?
C8 Fe3 Cu1 67.5(3) . . ?
Se1 Fe3 Cu1 105.14(5) . . ?
C9 Fe3 Fe1 94.7(3) . . ?
C7 Fe3 Fe1 156.6(3) . . ?
C8 Fe3 Fe1 94.0(3) . . ?
Se1 Fe3 Fe1 55.52(4) . . ?
Cu1 Fe3 Fe1 107.65(5) . . ?
C9 Fe3 Fe2 150.3(3) . . ?
C7 Fe3 Fe2 103.7(3) . . ?
C8 Fe3 Fe2 99.7(3) . . ?
Se1 Fe3 Fe2 54.06(4) . . ?
Cu1 Fe3 Fe2 57.12(4) . . ?
Fe1 Fe3 Fe2 59.09(4) . . ?
Fe2 Se1 Fe1 69.05(4) . . ?
Fe2 Se1 Fe3 71.15(4) . . ?
Fe1 Se1 Fe3 68.55(4) . . ?
Cl1' Cu1 Cl1 21.3(2) . . ?
Cl1' Cu1 C5 123.3(3) . . ?
Cl1 Cu1 C5 114.3(2) . . ?
Cl1' Cu1 C8 105.5(3) . . ?
Cl1 Cu1 C8 116.7(2) . . ?
C5 Cu1 C8 129.0(3) . . ?
Cl1' Cu1 Fe2 143.8(2) . . ?
Cl1 Cu1 Fe2 150.75(11) . . ?
C5 Cu1 Fe2 42.6(2) . . ?
C8 Cu1 Fe2 89.3(2) . . ?
Cl1' Cu1 C7 124.8(3) . . ?
Cl1 Cu1 C7 109.7(2) . . ?
C5 Cu1 C7 91.5(3) . . ?
C8 Cu1 C7 69.7(3) . . ?
Fe2 Cu1 C7 91.2(2) . . ?
Cl1' Cu1 Fe3 144.03(18) . . ?
Cl1 Cu1 Fe3 143.28(12) . . ?
C5 Cu1 Fe3 92.4(2) . . ?
C8 Cu1 Fe3 42.2(2) . . ?
Fe2 Cu1 Fe3 65.36(4) . . ?
C7 Cu1 Fe3 41.6(2) . . ?
Cl1' Cu1 C6 107.0(3) . . ?
Cl1 Cu1 C6 124.8(2) . . ?
C5 Cu1 C6 71.1(3) . . ?
C8 Cu1 C6 82.0(3) . . ?
Fe2 Cu1 C6 41.4(2) . . ?
C7 Cu1 C6 125.4(3) . . ?
Fe3 Cu1 C6 86.5(2) . . ?
C12 N1 C14 115.3(10) . . ?
C12 N1 C16 109.2(8) . . ?
C14 N1 C16 109.3(8) . . ?
C12 N1 C10 113.8(8) . . ?
C14 N1 C10 102.3(8) . . ?
C16 N1 C10 106.5(8) . . ?
C22' N2 C20' 124.3(13) . . ?
C22' N2 C20 152.4(12) . . ?
C20' N2 C20 40.6(9) . . ?
C22' N2 C18 96.9(12) . . ?
C20' N2 C18 107.3(11) . . ?
C20 N2 C18 109.6(10) . . ?
C22' N2 C24 62.1(10) . . ?
C20' N2 C24 133.1(11) . . ?
C20 N2 C24 109.1(9) . . ?
C18 N2 C24 118.4(9) . . ?
C22' N2 C24' 111.7(12) . . ?
C20' N2 C24' 111.9(12) . . ?
C20 N2 C24' 71.8(10) . . ?
C18 N2 C24' 100.5(11) . . ?
C24 N2 C24' 51.5(9) . . ?
C22' N2 C22 58.9(10) . . ?
C20' N2 C22 65.5(10) . . ?
C20 N2 C22 101.9(9) . . ?
C18 N2 C22 113.4(9) . . ?
C24 N2 C22 103.1(8) . . ?
C24' N2 C22 145.4(10) . . ?

loop_
_geom_bond_atom_site_label_1
_geom_bond_atom_site_label_2
_geom_bond_distance
_geom_bond_site_symmetry_2
_geom_bond_publ_flag
C1 O1 1.147(10) . ?
C1 Fe1 1.780(9) . ?
C2 O2 1.144(11) . ?
C2 Fe1 1.780(10) . ?
C3 O3 1.144(10) . ?
C3 Fe1 1.776(9) . ?
C4 O4 1.145(11) . ?
C4 Fe2 1.766(9) . ?
C5 O5 1.164(11) . ?
C5 Fe2 1.772(9) . ?
C5 Cu1 2.385(9) . ?
C6 O6 1.169(10) . ?
C6 Fe2 1.765(9) . ?
C6 Cu1 2.509(9) . ?
C7 O7 1.163(10) . ?
C7 Fe3 1.771(8) . ?
C7 Cu1 2.486(8) . ?
C8 O8 1.160(10) . ?
C8 Fe3 1.780(9) . ?
C8 Cu1 2.448(8) . ?
C9 O9 1.130(11) . ?
C9 Fe3 1.756(9) . ?
C10 C11 1.561(18) . ?
C10 N1 1.576(13) . ?
C10 H10A 0.9700 . ?
C10 H10B 0.9700 . ?
C11 H11A 0.9600 . ?
C11 H11B 0.9600 . ?
C11 H11C 0.9600 . ?
C12 N1 1.428(14) . ?
C12 C13 1.575(16) . ?
C12 H12A 0.9700 . ?
C12 H12B 0.9700 . ?
C13 H13A 0.9600 . ?
C13 H13B 0.9600 . ?
C13 H13C 0.9600 . ?
C14 N1 1.482(14) . ?
C14 C15 1.652(18) . ?
C14 H14A 0.9700 . ?
C14 H14B 0.9700 . ?
C15 H15A 0.9600 . ?
C15 H15B 0.9600 . ?
C15 H15C 0.9600 . ?
C16 C17 1.524(16) . ?
C16 N1 1.534(14) . ?
C16 H16A 0.9700 . ?
C16 H16B 0.9700 . ?
C17 H17A 0.9600 . ?
C17 H17B 0.9600 . ?
C17 H17C 0.9600 . ?
C18 C19 1.34(2) . ?
C18 N2 1.502(17) . ?
C18 H18A 0.9700 . ?
C18 H18B 0.9700 . ?
C19 H19A 0.9600 . ?
C19 H19B 0.9600 . ?
C19 H19C 0.9600 . ?
C20 C21 1.414(19) . ?
C20 N2 1.495(16) . ?
C20 H20A 0.9700 . ?
C20 H20B 0.9700 . ?
C20' N2 1.43(2) . ?
C20' C21 1.47(2) . ?
C20' H20C 0.9700 . ?
C20' H20D 0.9700 . ?
C21 H21A 0.9600 . ?
C21 H21B 0.9600 . ?
C21 H21C 0.9600 . ?
C22' N2 1.36(2) . ?
C22' C23 1.49(3) . ?
C22' H22A 0.9700 . ?
C22' H22B 0.9700 . ?
C22 C23 1.56(2) . ?
C22 N2 1.675(16) . ?
C22 H22C 0.9700 . ?
C22 H22D 0.9700 . ?
C23 H23A 0.9600 . ?
C23 H23B 0.9600 . ?
C23 H23C 0.9600 . ?
C24' C25' 1.48(3) . ?
C24' N2 1.62(2) . ?
C24' H24A 0.9700 . ?
C24' H24B 0.9700 . ?
C25' H25A 0.9600 . ?
C25' H25B 0.9600 . ?
C25' H25C 0.9600 . ?
C24 C25 1.52(2) . ?
C24 N2 1.545(15) . ?
C24 H24C 0.9700 . ?
C24 H24D 0.9700 . ?
C25 H25D 0.9600 . ?
C25 H25E 0.9600 . ?
C25 H25F 0.9600 . ?
Fe1 Se1 2.3091(13) . ?
Fe1 Fe3 2.6072(14) . ?
Fe1 Fe2 2.6119(15) . ?
Fe2 Se1 2.2995(13) . ?
Fe2 Cu1 2.4833(16) . ?
Fe2 Fe3 2.6878(14) . ?
Fe3 Se1 2.3203(12) . ?
Fe3 Cu1 2.4944(14) . ?
Cu1 Cl1' 2.135(6) . ?
Cu1 Cl1 2.199(4) . ?
